data_1506337
loop_
_publ_author_name
'Li, Weiwei'
'Lam, Yulin'

_publ_section_title
;
 A Facile Solid-Phase Synthesis of 1,2,4,5-Tetrasubstituted Imidazoles
 Using Sodium Benzenesulfinate as a Traceless Linker
;
_journal_issue 5
_journal_name_full 'Journal of Combinatorial Chemistry'
_journal_page_first 644
_journal_paper_doi 10.1021/cc049818x
_journal_volume 7
_journal_year 2005
_chemical_formula_sum 'C16 H15 N3 O'
_chemical_formula_weight 265.31
_chemical_name_systematic
; 
 2-(4-Phenyl-5-(pyridin-4-yl)-1H-imidazol-1-yl)ethanol  
;
_space_group_IT_number 2
_symmetry_cell_setting triclinic
_symmetry_space_group_name_Hall '-P 1'
_symmetry_space_group_name_H-M 'P -1'
_atom_sites_solution_hydrogens geom
_atom_sites_solution_primary direct
_atom_sites_solution_secondary difmap
_audit_creation_method SHELXL-97
_cell_angle_alpha 74.5690(10)
_cell_angle_beta 86.6230(10)
_cell_angle_gamma 81.9000(10)
_cell_formula_units_Z 4
_cell_length_a 8.7569(6)
_cell_length_b 12.5075(8)
_cell_length_c 12.7422(8)
_cell_measurement_reflns_used 4641
_cell_measurement_temperature 273(2)
_cell_measurement_theta_max 28.37
_cell_measurement_theta_min 2.35
_cell_volume 1331.55(15)
_computing_cell_refinement 'Bruker SMART'
_computing_data_collection 'Bruker SMART'
_computing_data_reduction 'Bruker SAINT'
_computing_molecular_graphics 'Bruker SHELXTL'
_computing_publication_material 'Bruker SHELXTL'
_computing_structure_refinement 'SHELXL-97 (Sheldrick, 1997)'
_computing_structure_solution 'SHELXS-97 (Sheldrick, 1990)'
_diffrn_ambient_temperature 273(2)
_diffrn_measured_fraction_theta_full 0.989
_diffrn_measured_fraction_theta_max 0.989
_diffrn_measurement_device_type 'CCD area detector'
_diffrn_measurement_method 'phi and omega scans'
_diffrn_radiation_monochromator graphite
_diffrn_radiation_source 'fine-focus sealed tube'
_diffrn_radiation_type MoK\a
_diffrn_radiation_wavelength 0.71073
_diffrn_reflns_av_R_equivalents 0.0324
_diffrn_reflns_av_sigmaI/netI 0.0431
_diffrn_reflns_limit_h_max 12
_diffrn_reflns_limit_h_min -12
_diffrn_reflns_limit_k_max 17
_diffrn_reflns_limit_k_min -17
_diffrn_reflns_limit_l_max 17
_diffrn_reflns_limit_l_min -17
_diffrn_reflns_number 20746
_diffrn_reflns_theta_full 30.07
_diffrn_reflns_theta_max 30.07
_diffrn_reflns_theta_min 1.66
_exptl_absorpt_coefficient_mu 0.086
_exptl_absorpt_correction_type 'sadabs (Sheldrick, 1996)'
_exptl_crystal_colour colorless
_exptl_crystal_density_diffrn 1.323
_exptl_crystal_density_meas ?
_exptl_crystal_density_method 'not measured'
_exptl_crystal_description plates
_exptl_crystal_F_000 560
_exptl_crystal_size_max 0.52
_exptl_crystal_size_mid 0.52
_exptl_crystal_size_min 0.26
_refine_diff_density_max 0.363
_refine_diff_density_min -0.173
_refine_diff_density_rms 0.053
_refine_ls_extinction_method none
_refine_ls_goodness_of_fit_ref 1.041
_refine_ls_hydrogen_treatment mixed
_refine_ls_matrix_type full
_refine_ls_number_parameters 363
_refine_ls_number_reflns 7726
_refine_ls_number_restraints 0
_refine_ls_restrained_S_all 1.041
_refine_ls_R_factor_all 0.0745
_refine_ls_R_factor_gt 0.0537
_refine_ls_shift/su_max 0.001
_refine_ls_shift/su_mean 0.000
_refine_ls_structure_factor_coef Fsqd
_refine_ls_weighting_details 'calc w=1/[\s^2^(Fo^2^)+(0.0857P)^2^+0.0359P] where P=(Fo^2^+2Fc^2^)/3'
_refine_ls_weighting_scheme calc
_refine_ls_wR_factor_gt 0.1368
_refine_ls_wR_factor_ref 0.1527
_reflns_number_gt 5631
_reflns_number_total 7726
_reflns_threshold_expression >2sigma(I)
_cod_data_source_file cc049818xsi20041209_022444.cif
_cod_data_source_block 2-(4-Phenyl-5-(pyridin-4-yl)-1H-imidazol-1-yl)ethanol
_cod_depositor_comments
;
The following automatic conversions were performed:

'_symmetry_cell_setting' value 'Triclinic' changed to 'triclinic'
according to /home/saulius/struct/CIF-dictionaries/cif_core.dic
dictionary named 'cif_core.dic' version 2.4.1 from 2010-06-29.

Automatic conversion script
Id: cif_fix_values 1715 2011-07-08 13:25:40Z adriana 

The following automatic conversions were performed:

'_exptl_crystal_density_meas' value 'not measured' was changed to '?'
- the value is perceived as not measured.

Automatic conversion script
Id: cif_fix_values 3008 2015-01-20 13:52:24Z robertas 
;
_cod_original_sg_symbol_H-M P-1
_cod_database_code 1506337

loop_
_symmetry_equiv_pos_as_xyz
'x, y, z'
'-x, -y, -z'

loop_
_atom_site_label
_atom_site_type_symbol
_atom_site_fract_x
_atom_site_fract_y
_atom_site_fract_z
_atom_site_U_iso_or_equiv
_atom_site_adp_type
_atom_site_occupancy
_atom_site_symmetry_multiplicity
_atom_site_calc_flag
_atom_site_refinement_flags
C10 C 0.39015(19) 0.91320(13) 0.75762(12) 0.0424(3) Uani 1 1 d .
H10 H 0.4796 0.8776 0.7944 0.051 Uiso 1 1 calc R
O2 O 1.43463(11) 0.66127(8) 1.02237(7) 0.0376(2) Uani 1 1 d .
H2 H 1.4380 0.6694 0.9563 0.056 Uiso 1 1 calc R
N5 N 1.09625(12) 0.54797(9) 0.85498(9) 0.0321(2) Uani 1 1 d .
N4 N 1.10957(12) 0.63762(9) 0.98148(9) 0.0296(2) Uani 1 1 d .
N1 N 0.41733(12) 0.56651(9) 0.69062(8) 0.0310(2) Uani 1 1 d .
N2 N 0.44123(13) 0.67159(9) 0.80207(9) 0.0329(2) Uani 1 1 d .
C19 C 0.99705(14) 0.69995(10) 0.91071(10) 0.0279(3) Uani 1 1 d .
O1 O 0.18893(12) 0.40607(9) 0.71890(9) 0.0453(3) Uani 1 1 d .
H1 H 0.1625 0.4475 0.7588 0.068 Uiso 1 1 calc R
C18 C 0.99035(14) 0.64387(10) 0.83233(10) 0.0289(3) Uani 1 1 d .
C20 C 0.90248(14) 0.80145(10) 0.92843(10) 0.0291(3) Uani 1 1 d .
C25 C 0.89403(14) 0.67408(11) 0.73553(10) 0.0312(3) Uani 1 1 d .
C4 C 0.28783(14) 0.70535(11) 0.52922(10) 0.0304(3) Uani 1 1 d .
C2 C 0.36570(14) 0.73750(11) 0.71025(10) 0.0308(3) Uani 1 1 d .
C21 C 0.95632(16) 0.90464(11) 0.90125(11) 0.0342(3) Uani 1 1 d .
H21 H 1.0578 0.9109 0.8771 0.041 Uiso 1 1 calc R
C3 C 0.35036(14) 0.67364(11) 0.63959(10) 0.0297(3) Uani 1 1 d .
C8 C 0.33538(16) 0.79496(12) 0.45002(11) 0.0365(3) Uani 1 1 d .
H8 H 0.4058 0.8369 0.4665 0.044 Uiso 1 1 calc R
C1 C 0.46993(15) 0.57093(12) 0.78629(10) 0.0335(3) Uani 1 1 d .
H1A H 0.5209 0.5096 0.8358 0.040 Uiso 1 1 calc R
C9 C 0.31129(16) 0.85568(11) 0.70299(10) 0.0339(3) Uani 1 1 d .
C17 C 1.16383(15) 0.54791(11) 0.94420(11) 0.0322(3) Uani 1 1 d .
H17 H 1.2406 0.4922 0.9779 0.039 Uiso 1 1 calc R
N3 N 0.17358(15) 0.76675(11) 0.31636(10) 0.0442(3) Uani 1 1 d .
C15 C 0.43793(16) 0.46432(11) 0.65299(11) 0.0356(3) Uani 1 1 d .
H15A H 0.5468 0.4356 0.6532 0.043 Uiso 1 1 calc R
H15B H 0.4033 0.4822 0.5787 0.043 Uiso 1 1 calc R
C24 C 0.75119(16) 0.79766(12) 0.96682(12) 0.0379(3) Uani 1 1 d .
H24 H 0.7108 0.7300 0.9873 0.045 Uiso 1 1 calc R
C5 C 0.17861(16) 0.64880(12) 0.49929(11) 0.0353(3) Uani 1 1 d .
H5 H 0.1418 0.5889 0.5496 0.042 Uiso 1 1 calc R
N6 N 0.71071(15) 0.99550(10) 0.94610(11) 0.0437(3) Uani 1 1 d .
C31 C 1.16342(16) 0.66385(12) 1.07660(11) 0.0356(3) Uani 1 1 d .
H31A H 1.1904 0.5948 1.1323 0.043 Uiso 1 1 calc R
H31B H 1.0803 0.7083 1.1057 0.043 Uiso 1 1 calc R
C26 C 0.87043(16) 0.59306(12) 0.68404(12) 0.0369(3) Uani 1 1 d .
H26 H 0.9118 0.5190 0.7132 0.044 Uiso 1 1 calc R
C32 C 1.30235(16) 0.72736(12) 1.05089(11) 0.0366(3) Uani 1 1 d .
H32A H 1.2783 0.7934 0.9912 0.044 Uiso 1 1 calc R
H32B H 1.3243 0.7518 1.1139 0.044 Uiso 1 1 calc R
C27 C 0.78609(17) 0.62109(14) 0.58987(12) 0.0441(4) Uani 1 1 d .
H27 H 0.7723 0.5659 0.5560 0.053 Uiso 1 1 calc R
C6 C 0.12542(17) 0.68283(13) 0.39378(12) 0.0401(3) Uani 1 1 d .
H6 H 0.0513 0.6447 0.3758 0.048 Uiso 1 1 calc R
C22 C 0.85707(18) 0.99784(12) 0.91059(12) 0.0397(3) Uani 1 1 d .
H22 H 0.8945 1.0666 0.8909 0.048 Uiso 1 1 calc R
C14 C 0.17899(17) 0.91198(13) 0.64733(12) 0.0402(3) Uani 1 1 d .
H14 H 0.1249 0.8754 0.6099 0.048 Uiso 1 1 calc R
C30 C 0.82720(17) 0.78354(12) 0.69076(12) 0.0400(3) Uani 1 1 d .
H30 H 0.8398 0.8390 0.7245 0.048 Uiso 1 1 calc R
C7 C 0.27694(18) 0.82121(13) 0.34635(12) 0.0429(3) Uani 1 1 d .
H7 H 0.3119 0.8806 0.2942 0.051 Uiso 1 1 calc R
C16 C 0.34961(17) 0.37492(12) 0.72363(12) 0.0391(3) Uani 1 1 d .
H16A H 0.3755 0.3066 0.7004 0.047 Uiso 1 1 calc R
H16B H 0.3811 0.3595 0.7985 0.047 Uiso 1 1 calc R
C23 C 0.66139(17) 0.89532(13) 0.97432(13) 0.0435(3) Uani 1 1 d .
H23 H 0.5605 0.8911 1.0006 0.052 Uiso 1 1 calc R
C13 C 0.1274(2) 1.02172(14) 0.64723(14) 0.0505(4) Uani 1 1 d .
H13 H 0.0393 1.0584 0.6093 0.061 Uiso 1 1 calc R
C11 C 0.3369(2) 1.02271(14) 0.75780(14) 0.0519(4) Uani 1 1 d .
H11 H 0.3900 1.0599 0.7952 0.062 Uiso 1 1 calc R
C28 C 0.72276(18) 0.72950(15) 0.54605(13) 0.0480(4) Uani 1 1 d .
H28 H 0.6669 0.7480 0.4824 0.058 Uiso 1 1 calc R
C29 C 0.74261(19) 0.81110(14) 0.59721(13) 0.0495(4) Uani 1 1 d .
H29 H 0.6988 0.8846 0.5685 0.059 Uiso 1 1 calc R
C12 C 0.2052(2) 1.07701(14) 0.70269(14) 0.0530(4) Uani 1 1 d .
H12 H 0.1693 1.1505 0.7031 0.064 Uiso 1 1 calc R

loop_
_atom_site_aniso_label
_atom_site_aniso_U_11
_atom_site_aniso_U_22
_atom_site_aniso_U_33
_atom_site_aniso_U_23
_atom_site_aniso_U_13
_atom_site_aniso_U_12
C10 0.0466(8) 0.0409(8) 0.0420(8) -0.0118(6) -0.0024(6) -0.0110(6)
O2 0.0342(5) 0.0481(6) 0.0296(5) -0.0092(4) -0.0047(4) -0.0029(4)
N5 0.0285(5) 0.0297(5) 0.0396(6) -0.0123(5) 0.0039(4) -0.0043(4)
N4 0.0276(5) 0.0293(5) 0.0318(5) -0.0079(4) 0.0013(4) -0.0041(4)
N1 0.0294(5) 0.0358(6) 0.0274(5) -0.0091(4) 0.0006(4) -0.0016(4)
N2 0.0332(6) 0.0379(6) 0.0276(5) -0.0077(4) -0.0034(4) -0.0051(5)
C19 0.0262(6) 0.0276(6) 0.0302(6) -0.0081(5) 0.0034(5) -0.0047(5)
O1 0.0387(6) 0.0512(6) 0.0554(7) -0.0297(5) 0.0036(5) -0.0088(5)
C18 0.0266(6) 0.0280(6) 0.0328(6) -0.0096(5) 0.0041(5) -0.0050(5)
C20 0.0298(6) 0.0310(6) 0.0276(6) -0.0110(5) 0.0003(5) -0.0019(5)
C25 0.0259(6) 0.0369(7) 0.0325(6) -0.0115(5) 0.0048(5) -0.0070(5)
C4 0.0275(6) 0.0359(7) 0.0272(6) -0.0101(5) 0.0005(5) 0.0007(5)
C2 0.0291(6) 0.0369(7) 0.0268(6) -0.0079(5) 0.0015(5) -0.0073(5)
C21 0.0334(7) 0.0322(7) 0.0378(7) -0.0101(5) 0.0005(5) -0.0057(5)
C3 0.0270(6) 0.0347(6) 0.0267(6) -0.0071(5) 0.0012(5) -0.0040(5)
C8 0.0339(7) 0.0393(7) 0.0348(7) -0.0074(6) -0.0021(5) -0.0033(6)
C1 0.0317(6) 0.0397(7) 0.0275(6) -0.0069(5) -0.0017(5) -0.0025(5)
C9 0.0366(7) 0.0360(7) 0.0284(6) -0.0073(5) 0.0042(5) -0.0074(5)
C17 0.0287(6) 0.0291(6) 0.0384(7) -0.0092(5) 0.0010(5) -0.0023(5)
N3 0.0469(7) 0.0508(7) 0.0334(6) -0.0126(6) -0.0083(5) 0.0046(6)
C15 0.0352(7) 0.0382(7) 0.0333(7) -0.0138(6) 0.0024(5) 0.0028(6)
C24 0.0339(7) 0.0368(7) 0.0459(8) -0.0162(6) 0.0068(6) -0.0068(6)
C5 0.0350(7) 0.0405(7) 0.0314(6) -0.0118(5) -0.0003(5) -0.0040(6)
N6 0.0421(7) 0.0405(7) 0.0508(7) -0.0209(6) -0.0040(6) 0.0051(5)
C31 0.0366(7) 0.0422(7) 0.0274(6) -0.0103(5) 0.0005(5) -0.0016(6)
C26 0.0333(7) 0.0403(7) 0.0405(7) -0.0148(6) 0.0024(6) -0.0094(6)
C32 0.0424(8) 0.0369(7) 0.0333(7) -0.0135(6) -0.0051(6) -0.0043(6)
C27 0.0384(8) 0.0576(10) 0.0441(8) -0.0230(7) -0.0007(6) -0.0141(7)
C6 0.0390(7) 0.0457(8) 0.0386(7) -0.0175(6) -0.0079(6) -0.0001(6)
C22 0.0458(8) 0.0301(7) 0.0442(8) -0.0117(6) -0.0049(6) -0.0033(6)
C14 0.0383(7) 0.0442(8) 0.0382(7) -0.0135(6) -0.0003(6) -0.0007(6)
C30 0.0424(8) 0.0405(8) 0.0382(7) -0.0146(6) -0.0031(6) -0.0001(6)
C7 0.0433(8) 0.0466(8) 0.0323(7) -0.0021(6) -0.0014(6) 0.0001(6)
C16 0.0418(8) 0.0356(7) 0.0414(7) -0.0153(6) 0.0002(6) 0.0002(6)
C23 0.0322(7) 0.0470(8) 0.0557(9) -0.0247(7) 0.0061(6) -0.0009(6)
C13 0.0505(9) 0.0456(9) 0.0497(9) -0.0091(7) 0.0013(7) 0.0061(7)
C11 0.0661(11) 0.0437(9) 0.0516(9) -0.0179(7) 0.0042(8) -0.0179(8)
C28 0.0379(8) 0.0693(11) 0.0387(8) -0.0169(7) -0.0059(6) -0.0056(7)
C29 0.0477(9) 0.0504(9) 0.0458(9) -0.0096(7) -0.0069(7) 0.0056(7)
C12 0.0682(11) 0.0354(8) 0.0527(10) -0.0105(7) 0.0110(8) -0.0047(7)

loop_
_atom_type_symbol
_atom_type_description
_atom_type_scat_dispersion_real
_atom_type_scat_dispersion_imag
_atom_type_scat_source
C C 0.0033 0.0016 'International Tables Vol C Tables 4.2.6.8 and 6.1.1.4'
H H 0.0000 0.0000 'International Tables Vol C Tables 4.2.6.8 and 6.1.1.4'
N N 0.0061 0.0033 'International Tables Vol C Tables 4.2.6.8 and 6.1.1.4'
O O 0.0106 0.0060 'International Tables Vol C Tables 4.2.6.8 and 6.1.1.4'

loop_
_geom_angle_atom_site_label_1
_geom_angle_atom_site_label_2
_geom_angle_atom_site_label_3
_geom_angle
C11 C10 C9 120.74(15)
C17 N5 C18 105.56(10)
C17 N4 C19 106.66(11)
C17 N4 C31 126.03(11)
C19 N4 C31 127.29(11)
C1 N1 C3 106.86(11)
C1 N1 C15 123.06(11)
C3 N1 C15 130.04(11)
C1 N2 C2 105.45(11)
C18 C19 N4 106.07(11)
C18 C19 C20 130.90(12)
N4 C19 C20 122.90(11)
C19 C18 N5 109.25(11)
C19 C18 C25 129.38(12)
N5 C18 C25 121.36(11)
C21 C20 C24 117.43(12)
C21 C20 C19 122.06(11)
C24 C20 C19 120.38(12)
C26 C25 C30 117.86(13)
C26 C25 C18 120.11(12)
C30 C25 C18 122.00(12)
C8 C4 C5 116.91(12)
C8 C4 C3 120.74(12)
C5 C4 C3 122.35(12)
C3 C2 N2 109.61(11)
C3 C2 C9 130.66(12)
N2 C2 C9 119.69(11)
C22 C21 C20 118.99(13)
C2 C3 N1 105.56(11)
C2 C3 C4 130.69(12)
N1 C3 C4 123.63(11)
C7 C8 C4 119.36(13)
N2 C1 N1 112.52(12)
C14 C9 C10 118.20(13)
C14 C9 C2 122.53(13)
C10 C9 C2 119.21(13)
N5 C17 N4 112.46(12)
C6 N3 C7 115.96(12)
N1 C15 C16 112.20(11)
C23 C24 C20 119.27(13)
C6 C5 C4 119.26(13)
C23 N6 C22 116.27(12)
N4 C31 C32 112.65(11)
C27 C26 C25 120.83(14)
O2 C32 C31 112.07(11)
C28 C27 C26 120.56(14)
N3 C6 C5 124.24(14)
N6 C22 C21 124.13(13)
C13 C14 C9 120.63(15)
C29 C30 C25 121.15(14)
N3 C7 C8 124.23(14)
O1 C16 C15 112.60(12)
N6 C23 C24 123.89(13)
C12 C13 C14 120.56(16)
C12 C11 C10 120.28(16)
C27 C28 C29 119.49(14)
C30 C29 C28 120.09(15)
C13 C12 C11 119.58(15)

loop_
_geom_bond_atom_site_label_1
_geom_bond_atom_site_label_2
_geom_bond_distance
C10 C11 1.384(2)
C10 C9 1.394(2)
O2 C32 1.4134(17)
N5 C17 1.3119(17)
N5 C18 1.3841(16)
N4 C17 1.3480(16)
N4 C19 1.3806(16)
N4 C31 1.4566(16)
N1 C1 1.3455(16)
N1 C3 1.3864(17)
N1 C15 1.4652(17)
N2 C1 1.3146(17)
N2 C2 1.3821(16)
C19 C18 1.3726(17)
C19 C20 1.4774(17)
O1 C16 1.4065(18)
C18 C25 1.4698(18)
C20 C21 1.3864(18)
C20 C24 1.3878(18)
C25 C26 1.3889(18)
C25 C30 1.393(2)
C4 C8 1.3886(19)
C4 C5 1.3920(19)
C4 C3 1.4722(17)
C2 C3 1.3762(17)
C2 C9 1.4678(19)
C21 C22 1.3801(19)
C8 C7 1.3842(19)
C9 C14 1.394(2)
N3 C6 1.333(2)
N3 C7 1.335(2)
C15 C16 1.512(2)
C24 C23 1.3791(19)
C5 C6 1.3854(19)
N6 C23 1.334(2)
N6 C22 1.335(2)
C31 C32 1.518(2)
C26 C27 1.384(2)
C27 C28 1.371(2)
C14 C13 1.383(2)
C30 C29 1.379(2)
C13 C12 1.375(2)
C11 C12 1.380(3)
C28 C29 1.384(2)

loop_
_geom_torsion_atom_site_label_1
_geom_torsion_atom_site_label_2
_geom_torsion_atom_site_label_3
_geom_torsion_atom_site_label_4
_geom_torsion
C17 N4 C19 C18 -0.56(13)
C31 N4 C19 C18 177.98(11)
C17 N4 C19 C20 175.73(11)
C31 N4 C19 C20 -5.73(19)
N4 C19 C18 N5 0.48(13)
C20 C19 C18 N5 -175.40(12)
N4 C19 C18 C25 -178.14(12)
C20 C19 C18 C25 6.0(2)
C17 N5 C18 C19 -0.20(14)
C17 N5 C18 C25 178.54(11)
C18 C19 C20 C21 -103.66(17)
N4 C19 C20 C21 81.06(16)
C18 C19 C20 C24 72.09(19)
N4 C19 C20 C24 -103.19(15)
C19 C18 C25 C26 -161.15(13)
N5 C18 C25 C26 20.38(18)
C19 C18 C25 C30 20.5(2)
N5 C18 C25 C30 -157.94(13)
C1 N2 C2 C3 -0.04(14)
C1 N2 C2 C9 177.76(11)
C24 C20 C21 C22 -1.79(19)
C19 C20 C21 C22 174.07(12)
N2 C2 C3 N1 0.45(14)
C9 C2 C3 N1 -177.03(12)
N2 C2 C3 C4 -175.78(12)
C9 C2 C3 C4 6.7(2)
C1 N1 C3 C2 -0.67(13)
C15 N1 C3 C2 -178.44(12)
C1 N1 C3 C4 175.89(11)
C15 N1 C3 C4 -1.9(2)
C8 C4 C3 C2 49.1(2)
C5 C4 C3 C2 -130.30(15)
C8 C4 C3 N1 -126.54(14)
C5 C4 C3 N1 54.06(18)
C5 C4 C8 C7 -1.95(19)
C3 C4 C8 C7 178.62(13)
C2 N2 C1 N1 -0.40(15)
C3 N1 C1 N2 0.69(15)
C15 N1 C1 N2 178.65(11)
C11 C10 C9 C14 1.0(2)
C11 C10 C9 C2 -176.20(13)
C3 C2 C9 C14 29.3(2)
N2 C2 C9 C14 -147.97(13)
C3 C2 C9 C10 -153.66(14)
N2 C2 C9 C10 29.07(18)
C18 N5 C17 N4 -0.16(14)
C19 N4 C17 N5 0.46(15)
C31 N4 C17 N5 -178.10(11)
C1 N1 C15 C16 66.11(16)
C3 N1 C15 C16 -116.44(14)
C21 C20 C24 C23 1.2(2)
C19 C20 C24 C23 -174.78(13)
C8 C4 C5 C6 0.93(19)
C3 C4 C5 C6 -179.65(12)
C17 N4 C31 C32 85.45(16)
C19 N4 C31 C32 -92.82(15)
C30 C25 C26 C27 1.4(2)
C18 C25 C26 C27 -176.93(12)
N4 C31 C32 O2 -66.91(15)
C25 C26 C27 C28 -0.6(2)
C7 N3 C6 C5 -1.7(2)
C4 C5 C6 N3 1.0(2)
C23 N6 C22 C21 0.5(2)
C20 C21 C22 N6 1.0(2)
C10 C9 C14 C13 -0.4(2)
C2 C9 C14 C13 176.65(13)
C26 C25 C30 C29 -1.1(2)
C18 C25 C30 C29 177.21(13)
C6 N3 C7 C8 0.6(2)
C4 C8 C7 N3 1.3(2)
N1 C15 C16 O1 64.85(15)
C22 N6 C23 C24 -1.2(2)
C20 C24 C23 N6 0.4(2)
C9 C14 C13 C12 -0.4(2)
C9 C10 C11 C12 -0.7(2)
C26 C27 C28 C29 -0.5(2)
C25 C30 C29 C28 0.0(2)
C27 C28 C29 C30 0.8(2)
C14 C13 C12 C11 0.8(3)
C10 C11 C12 C13 -0.2(3)

loop_
_cod_related_entry_id
_cod_related_entry_database
_cod_related_entry_code
1 ChemSpider 30651715
